data_4315882
loop_
_publ_author_name
'Yan Zhang'
'Xiu-Teng Wang'
'Xiao-Man Zhang'
'Tian-Fu Liu'
'Wen-Guo Xu'
'Song Gao'

_publ_section_title
;
 Synthesis, Structures, and Magnetism of Three 1D MnIII Chains with
 Oxazoline-Based Ligands
;
_journal_name_full 'Inorganic Chemistry'
_journal_page_first 5868
_journal_page_last 5875
_journal_paper_doi 10.1021/ic100006a
_journal_volume 49
_journal_year 2010
_chemical_formula_sum 'C24 H24 Mn N5 O4'
_chemical_formula_weight 501.42
_chemical_name_systematic
; 
 ? 
;
_space_group_IT_number 14
_symmetry_cell_setting monoclinic
_symmetry_space_group_name_Hall '-P 2yn'
_symmetry_space_group_name_H-M 'P 1 21/n 1'
_atom_sites_solution_hydrogens geom
_atom_sites_solution_primary direct
_atom_sites_solution_secondary difmap
_audit_creation_method SHELXL-97
_cell_angle_alpha 90.00
_cell_angle_beta 106.369(5)
_cell_angle_gamma 90.00
_cell_formula_units_Z 2
_cell_length_a 8.793(3)
_cell_length_b 11.472(4)
_cell_length_c 12.010(5)
_cell_measurement_reflns_used 3403
_cell_measurement_temperature 93(2)
_cell_measurement_theta_max 27.52
_cell_measurement_theta_min 3.12
_cell_volume 1162.4(7)
_computing_cell_refinement 'CrystalClear (Rigaku Inc., 2008)'
_computing_data_collection 'CrystalClear (Rigaku Inc., 2008)'
_computing_data_reduction 'CrystalClear (Rigaku Inc., 2008)'
_computing_molecular_graphics 'Siemens SHELXTL'
_computing_publication_material 'Siemens SHELXTL'
_computing_structure_refinement 'SHELXL-97 (Sheldrick, 1997)'
_computing_structure_solution 'SHELXS-97 (Sheldrick, 1990)'
_diffrn_ambient_temperature 93(2)
_diffrn_detector_area_resol_mean 28.5714
_diffrn_measured_fraction_theta_full 0.991
_diffrn_measured_fraction_theta_max 0.991
_diffrn_measurement_device_type Saturn724+
_diffrn_measurement_method Multi-scan
_diffrn_radiation_monochromator graphite
_diffrn_radiation_source 'Rotating Anode'
_diffrn_radiation_type MoK\a
_diffrn_radiation_wavelength 0.71073
_diffrn_reflns_av_R_equivalents 0.0428
_diffrn_reflns_av_sigmaI/netI 0.0490
_diffrn_reflns_limit_h_max 9
_diffrn_reflns_limit_h_min -11
_diffrn_reflns_limit_k_max 14
_diffrn_reflns_limit_k_min -12
_diffrn_reflns_limit_l_max 15
_diffrn_reflns_limit_l_min -15
_diffrn_reflns_number 9299
_diffrn_reflns_theta_full 27.48
_diffrn_reflns_theta_max 27.48
_diffrn_reflns_theta_min 3.11
_diffrn_standards_decay_% 0
_diffrn_standards_interval_count 0
_diffrn_standards_interval_time 0
_diffrn_standards_number 0
_exptl_absorpt_coefficient_mu 0.609
_exptl_absorpt_correction_T_max 0.8543
_exptl_absorpt_correction_T_min 0.8229
_exptl_absorpt_correction_type empirical
_exptl_crystal_colour Gray
_exptl_crystal_density_diffrn 1.433
_exptl_crystal_density_method 'not measured'
_exptl_crystal_description Chunk
_exptl_crystal_F_000 520
_exptl_crystal_size_max 0.33
_exptl_crystal_size_mid 0.30
_exptl_crystal_size_min 0.27
_refine_diff_density_max 0.559
_refine_diff_density_min -0.647
_refine_diff_density_rms 0.102
_refine_ls_extinction_coef 0.028(5)
_refine_ls_extinction_expression Fc^*^=kFc[1+0.001xFc^2^\l^3^/sin(2\q)]^-1/4^
_refine_ls_extinction_method SHELXL
_refine_ls_goodness_of_fit_ref 0.997
_refine_ls_hydrogen_treatment constr
_refine_ls_matrix_type full
_refine_ls_number_parameters 171
_refine_ls_number_reflns 2644
_refine_ls_number_restraints 0
_refine_ls_restrained_S_all 0.997
_refine_ls_R_factor_all 0.0701
_refine_ls_R_factor_gt 0.0637
_refine_ls_shift/su_max 0.001
_refine_ls_shift/su_mean 0.000
_refine_ls_structure_factor_coef Fsqd
_refine_ls_weighting_details 'calc w=1/[\s^2^(Fo^2^)+(0.0934P)^2^+1.6600P] where P=(Fo^2^+2Fc^2^)/3'
_refine_ls_weighting_scheme calc
_refine_ls_wR_factor_gt 0.1659
_refine_ls_wR_factor_ref 0.1720
_reflns_number_gt 2425
_reflns_number_total 2644
_reflns_threshold_expression >2sigma(I)
_cod_data_source_file ic100006a_si_002_3.cif
_cod_data_source_block MnEtphox2C2N3
_cod_depositor_comments
;
The following automatic conversions were performed:

'_symmetry_cell_setting' value 'Monoclinic' changed to 'monoclinic'
according to the built-in table from CIF Core dictionary named
'cif_core.dic' version 2.4.1 from 2010-06-29.

Automatic conversion script
Id: cif_fix_values 1646 2011-03-28 12:23:43Z adriana 
;
_cod_original_cell_volume 1162.4(8)
_cod_database_code 4315882

loop_
_symmetry_equiv_pos_as_xyz
'x, y, z'
'-x+1/2, y+1/2, -z+1/2'
'-x, -y, -z'
'x-1/2, -y-1/2, z-1/2'

loop_
_atom_site_label
_atom_site_type_symbol
_atom_site_fract_x
_atom_site_fract_y
_atom_site_fract_z
_atom_site_U_iso_or_equiv
_atom_site_adp_type
_atom_site_occupancy
_atom_site_symmetry_multiplicity
_atom_site_calc_flag
_atom_site_refinement_flags
_atom_site_disorder_assembly
_atom_site_disorder_group
Mn1 Mn 0.5000 0.5000 0.5000 0.0210(2) Uani 1 2 d S . .
O1 O 0.6412(3) 0.84028(19) 0.59871(19) 0.0339(6) Uani 1 1 d . A .
O2 O 0.4918(3) 0.56937(19) 0.35841(18) 0.0296(5) Uani 1 1 d . A .
N1 N 0.5659(3) 0.6540(2) 0.5800(2) 0.0225(5) Uani 1 1 d . A .
C1 C 0.5594(4) 0.6645(3) 0.3342(3) 0.0249(6) Uani 1 1 d . . .
C2 C 0.5714(4) 0.6782(3) 0.2203(3) 0.0340(7) Uani 1 1 d . A .
H2 H 0.5334 0.6186 0.1644 0.041 Uiso 1 1 calc R . .
C3 C 0.6384(5) 0.7782(3) 0.1893(3) 0.0396(8) Uani 1 1 d . . .
H3 H 0.6449 0.7863 0.1121 0.048 Uiso 1 1 calc R A .
C4 C 0.6964(4) 0.8669(3) 0.2693(3) 0.0390(8) Uani 1 1 d . A .
H4 H 0.7423 0.9349 0.2470 0.047 Uiso 1 1 calc R . .
C5 C 0.6860(4) 0.8547(3) 0.3806(3) 0.0349(8) Uani 1 1 d . . .
H5 H 0.7250 0.9150 0.4354 0.042 Uiso 1 1 calc R A .
C6 C 0.6187(4) 0.7544(3) 0.4149(3) 0.0270(6) Uani 1 1 d . A .
C7 C 0.6070(4) 0.7447(2) 0.5321(3) 0.0249(6) Uani 1 1 d . . .
C8 C 0.5971(5) 0.8143(3) 0.7046(3) 0.0351(8) Uani 1 1 d . . .
H8A H 0.4944 0.8508 0.7028 0.042 Uiso 1 1 calc R A .
H8B H 0.6792 0.8421 0.7741 0.042 Uiso 1 1 calc R . .
C9 C 0.5848(4) 0.6809(3) 0.7040(2) 0.0259(6) Uani 1 1 d . A .
H9 H 0.4880 0.6563 0.7260 0.031 Uiso 1 1 calc R . .
C10 C 0.7302(4) 0.6227(3) 0.7822(3) 0.0330(7) Uani 1 1 d . . .
H10A H 0.8262 0.6565 0.7673 0.040 Uiso 1 1 calc R A .
H10B H 0.7277 0.5385 0.7638 0.040 Uiso 1 1 calc R . .
C11 C 0.7390(5) 0.6384(3) 0.9095(3) 0.0418(9) Uani 1 1 d . A .
H11A H 0.7509 0.7213 0.9296 0.050 Uiso 1 1 calc R . .
H11B H 0.8302 0.5952 0.9575 0.050 Uiso 1 1 calc R . .
H11C H 0.6415 0.6087 0.9236 0.050 Uiso 1 1 calc R . .
N4 N 0.7607(3) 0.4637(3) 0.5201(3) 0.0322(6) Uani 0.50 1 d P A 1
C13 C 0.8918(8) 0.4552(6) 0.5361(6) 0.0262(12) Uani 0.50 1 d P A 1
N2 N 0.7607(3) 0.4637(3) 0.5201(3) 0.0322(6) Uani 0.50 1 d P A 2
N3 N 0.9563(6) 0.5659(5) 0.4391(5) 0.0358(13) Uani 0.50 1 d P . 2
C12 C 0.8621(8) 0.5101(6) 0.4860(6) 0.0282(13) Uani 0.50 1 d P . 2

loop_
_atom_site_aniso_label
_atom_site_aniso_U_11
_atom_site_aniso_U_22
_atom_site_aniso_U_33
_atom_site_aniso_U_23
_atom_site_aniso_U_13
_atom_site_aniso_U_12
Mn1 0.0227(4) 0.0226(4) 0.0190(3) -0.0002(2) 0.0080(2) -0.0034(2)
O1 0.0547(15) 0.0233(11) 0.0256(11) -0.0035(9) 0.0142(10) -0.0087(10)
O2 0.0357(13) 0.0304(11) 0.0227(10) -0.0009(8) 0.0083(9) -0.0115(9)
N1 0.0219(12) 0.0248(12) 0.0217(11) -0.0004(9) 0.0074(9) -0.0005(10)
C1 0.0309(16) 0.0228(13) 0.0234(14) 0.0034(11) 0.0115(12) -0.0023(12)
C2 0.047(2) 0.0322(16) 0.0261(15) 0.0007(13) 0.0160(14) -0.0021(15)
C3 0.056(2) 0.0365(18) 0.0326(17) 0.0058(14) 0.0228(16) -0.0004(16)
C4 0.047(2) 0.0322(17) 0.0425(19) 0.0039(14) 0.0199(16) -0.0080(15)
C5 0.043(2) 0.0283(16) 0.0351(17) 0.0014(13) 0.0135(15) -0.0050(14)
C6 0.0318(16) 0.0261(14) 0.0258(14) -0.0010(11) 0.0127(12) -0.0020(12)
C7 0.0298(15) 0.0224(13) 0.0237(14) -0.0007(11) 0.0095(11) -0.0017(12)
C8 0.053(2) 0.0303(16) 0.0246(15) -0.0017(12) 0.0155(14) -0.0018(15)
C9 0.0311(16) 0.0279(14) 0.0198(13) -0.0021(11) 0.0090(11) -0.0038(12)
C10 0.0363(18) 0.0311(16) 0.0298(16) -0.0005(13) 0.0060(13) -0.0013(14)
C11 0.058(2) 0.0374(19) 0.0296(17) 0.0001(14) 0.0109(16) -0.0080(17)
N4 0.0273(16) 0.0324(14) 0.0399(15) -0.0055(12) 0.0140(12) 0.0011(12)
C13 0.035(4) 0.024(3) 0.023(3) -0.005(3) 0.013(3) -0.003(3)
N2 0.0273(16) 0.0324(14) 0.0399(15) -0.0055(12) 0.0140(12) 0.0011(12)
N3 0.020(3) 0.046(3) 0.042(3) 0.010(3) 0.010(2) 0.000(2)
C12 0.028(4) 0.027(3) 0.032(3) -0.006(3) 0.011(3) 0.001(3)

loop_
_atom_type_symbol
_atom_type_description
_atom_type_scat_dispersion_real
_atom_type_scat_dispersion_imag
_atom_type_scat_source
C C 0.0033 0.0016 'International Tables Vol C Tables 4.2.6.8 and 6.1.1.4'
H H 0.0000 0.0000 'International Tables Vol C Tables 4.2.6.8 and 6.1.1.4'
N N 0.0061 0.0033 'International Tables Vol C Tables 4.2.6.8 and 6.1.1.4'
O O 0.0106 0.0060 'International Tables Vol C Tables 4.2.6.8 and 6.1.1.4'
Mn Mn 0.3368 0.7283 'International Tables Vol C Tables 4.2.6.8 and 6.1.1.4'

loop_
_geom_angle_atom_site_label_1
_geom_angle_atom_site_label_2
_geom_angle_atom_site_label_3
_geom_angle
_geom_angle_site_symmetry_1
_geom_angle_site_symmetry_3
_geom_angle_publ_flag
O2 Mn1 O2 180.0 . 3_666 ?
O2 Mn1 N1 89.58(10) . . ?
O2 Mn1 N1 90.42(10) 3_666 . ?
O2 Mn1 N1 90.42(10) . 3_666 ?
O2 Mn1 N1 89.58(10) 3_666 3_666 ?
N1 Mn1 N1 180.0 . 3_666 ?
O2 Mn1 N4 87.35(10) . . ?
O2 Mn1 N4 92.65(10) 3_666 . ?
N1 Mn1 N4 87.93(10) . . ?
N1 Mn1 N4 92.07(10) 3_666 . ?
O2 Mn1 N2 92.65(10) . 3_666 ?
O2 Mn1 N2 87.35(10) 3_666 3_666 ?
N1 Mn1 N2 92.07(10) . 3_666 ?
N1 Mn1 N2 87.93(10) 3_666 3_666 ?
N4 Mn1 N2 180.0 . 3_666 ?
O2 Mn1 N4 92.65(10) . 3_666 ?
O2 Mn1 N4 87.35(10) 3_666 3_666 ?
N1 Mn1 N4 92.07(10) . 3_666 ?
N1 Mn1 N4 87.93(10) 3_666 3_666 ?
N4 Mn1 N4 180.0 . 3_666 ?
N2 Mn1 N4 0.00(16) 3_666 3_666 ?
C7 O1 C8 106.4(2) . . ?
C1 O2 Mn1 130.84(19) . . ?
C7 N1 C9 108.3(2) . . ?
C7 N1 Mn1 125.0(2) . . ?
C9 N1 Mn1 126.58(19) . . ?
O2 C1 C6 123.9(3) . . ?
O2 C1 C2 118.0(3) . . ?
C6 C1 C2 118.1(3) . . ?
C3 C2 C1 120.4(3) . . ?
C3 C2 H2 119.8 . . ?
C1 C2 H2 119.8 . . ?
C2 C3 C4 121.3(3) . . ?
C2 C3 H3 119.3 . . ?
C4 C3 H3 119.3 . . ?
C5 C4 C3 119.0(3) . . ?
C5 C4 H4 120.5 . . ?
C3 C4 H4 120.5 . . ?
C4 C5 C6 121.2(3) . . ?
C4 C5 H5 119.4 . . ?
C6 C5 H5 119.4 . . ?
C5 C6 C1 120.1(3) . . ?
C5 C6 C7 119.9(3) . . ?
C1 C6 C7 120.0(3) . . ?
N1 C7 O1 116.0(3) . . ?
N1 C7 C6 127.1(3) . . ?
O1 C7 C6 116.9(3) . . ?
O1 C8 C9 103.6(2) . . ?
O1 C8 H8A 111.0 . . ?
C9 C8 H8A 111.0 . . ?
O1 C8 H8B 111.0 . . ?
C9 C8 H8B 111.0 . . ?
H8A C8 H8B 109.0 . . ?
N1 C9 C10 111.6(2) . . ?
N1 C9 C8 101.5(2) . . ?
C10 C9 C8 113.0(3) . . ?
N1 C9 H9 110.2 . . ?
C10 C9 H9 110.2 . . ?
C8 C9 H9 110.2 . . ?
C9 C10 C11 111.6(3) . . ?
C9 C10 H10A 109.3 . . ?
C11 C10 H10A 109.3 . . ?
C9 C10 H10B 109.3 . . ?
C11 C10 H10B 109.3 . . ?
H10A C10 H10B 108.0 . . ?
C10 C11 H11A 109.5 . . ?
C10 C11 H11B 109.5 . . ?
H11A C11 H11B 109.5 . . ?
C10 C11 H11C 109.5 . . ?
H11A C11 H11C 109.5 . . ?
H11B C11 H11C 109.5 . . ?
C13 N4 Mn1 173.5(4) . . ?
C12 N3 C12 97.4(5) . 3_766 ?
N3 C12 N3 82.6(5) . 3_766 ?

loop_
_geom_bond_atom_site_label_1
_geom_bond_atom_site_label_2
_geom_bond_distance
_geom_bond_site_symmetry_2
_geom_bond_publ_flag
Mn1 O2 1.860(2) . ?
Mn1 O2 1.860(2) 3_666 ?
Mn1 N1 2.017(2) . ?
Mn1 N1 2.017(2) 3_666 ?
Mn1 N4 2.274(3) . ?
Mn1 N2 2.274(3) 3_666 ?
Mn1 N4 2.274(3) 3_666 ?
O1 C7 1.340(4) . ?
O1 C8 1.461(4) . ?
O2 C1 1.313(3) . ?
N1 C7 1.289(4) . ?
N1 C9 1.483(4) . ?
C1 C6 1.410(4) . ?
C1 C2 1.411(4) . ?
C2 C3 1.387(5) . ?
C2 H2 0.9500 . ?
C3 C4 1.394(5) . ?
C3 H3 0.9500 . ?
C4 C5 1.372(5) . ?
C4 H4 0.9500 . ?
C5 C6 1.408(4) . ?
C5 H5 0.9500 . ?
C6 C7 1.445(4) . ?
C8 C9 1.534(4) . ?
C8 H8A 0.9900 . ?
C8 H8B 0.9900 . ?
C9 C10 1.511(4) . ?
C9 H9 1.0000 . ?
C10 C11 1.520(4) . ?
C10 H10A 0.9900 . ?
C10 H10B 0.9900 . ?
C11 H11A 0.9800 . ?
C11 H11B 0.9800 . ?
C11 H11C 0.9800 . ?
N4 C13 1.119(7) . ?
N3 C12 1.295(9) . ?
N3 C12 1.820(9) 3_766 ?
C12 N3 1.820(9) 3_766 ?

loop_
_geom_torsion_atom_site_label_1
_geom_torsion_atom_site_label_2
_geom_torsion_atom_site_label_3
_geom_torsion_atom_site_label_4
_geom_torsion
_geom_torsion_site_symmetry_1
_geom_torsion_site_symmetry_2
_geom_torsion_site_symmetry_3
_geom_torsion_site_symmetry_4
_geom_torsion_publ_flag
N1 Mn1 O2 C1 21.3(3) . . . . ?
N1 Mn1 O2 C1 -158.7(3) 3_666 . . . ?
N4 Mn1 O2 C1 -66.7(3) . . . . ?
N2 Mn1 O2 C1 113.3(3) 3_666 . . . ?
N4 Mn1 O2 C1 113.3(3) 3_666 . . . ?
O2 Mn1 N1 C7 -10.4(3) . . . . ?
O2 Mn1 N1 C7 169.6(3) 3_666 . . . ?
N4 Mn1 N1 C7 77.0(3) . . . . ?
N2 Mn1 N1 C7 -103.0(3) 3_666 . . . ?
N4 Mn1 N1 C7 -103.0(3) 3_666 . . . ?
O2 Mn1 N1 C9 173.4(2) . . . . ?
O2 Mn1 N1 C9 -6.6(2) 3_666 . . . ?
N4 Mn1 N1 C9 -99.2(2) . . . . ?
N2 Mn1 N1 C9 80.8(2) 3_666 . . . ?
N4 Mn1 N1 C9 80.8(2) 3_666 . . . ?
Mn1 O2 C1 C6 -19.5(5) . . . . ?
Mn1 O2 C1 C2 161.4(2) . . . . ?
O2 C1 C2 C3 178.5(3) . . . . ?
C6 C1 C2 C3 -0.6(5) . . . . ?
C1 C2 C3 C4 0.4(6) . . . . ?
C2 C3 C4 C5 -0.2(6) . . . . ?
C3 C4 C5 C6 0.2(6) . . . . ?
C4 C5 C6 C1 -0.4(5) . . . . ?
C4 C5 C6 C7 -179.0(3) . . . . ?
O2 C1 C6 C5 -178.5(3) . . . . ?
C2 C1 C6 C5 0.6(5) . . . . ?
O2 C1 C6 C7 0.1(5) . . . . ?
C2 C1 C6 C7 179.2(3) . . . . ?
C9 N1 C7 O1 -5.6(4) . . . . ?
Mn1 N1 C7 O1 177.6(2) . . . . ?
C9 N1 C7 C6 174.9(3) . . . . ?
Mn1 N1 C7 C6 -1.9(5) . . . . ?
C8 O1 C7 N1 -8.2(4) . . . . ?
C8 O1 C7 C6 171.3(3) . . . . ?
C5 C6 C7 N1 -171.3(3) . . . . ?
C1 C6 C7 N1 10.1(5) . . . . ?
C5 C6 C7 O1 9.2(5) . . . . ?
C1 C6 C7 O1 -169.4(3) . . . . ?
C7 O1 C8 C9 17.6(3) . . . . ?
C7 N1 C9 C10 -104.7(3) . . . . ?
Mn1 N1 C9 C10 72.0(3) . . . . ?
C7 N1 C9 C8 15.9(3) . . . . ?
Mn1 N1 C9 C8 -167.3(2) . . . . ?
O1 C8 C9 N1 -19.7(3) . . . . ?
O1 C8 C9 C10 99.9(3) . . . . ?
N1 C9 C10 C11 -173.3(3) . . . . ?
C8 C9 C10 C11 73.1(4) . . . . ?
C12 N3 C12 N3 0.000(2) 3_766 . . 3_766 ?
